data_1518022
loop_
_publ_author_name
'Braunschweig, Holger'
'Celik, Mehmet Ali'
'Dewhurst, Rian D.'
'Heid, Magdalena'
'Hupp, Florian'
'Sen, Sakya S.'

_publ_section_title
;
 Stepwise isolation of low-valent, low-coordinate Sn and Pb mono- and
 dications in the coordination sphere of platinum
;
_journal_issue 1
_journal_name_full 'Chem. Sci.'
_journal_page_first 425
_journal_paper_doi 10.1039/C4SC02948H
_journal_volume 6
_journal_year 2015
_chemical_formula_moiety 'C36 H66 Al2 Cl8 P2 Pb Pt'
_chemical_formula_sum 'C36 H66 Al2 Cl8 P2 Pb Pt'
_chemical_formula_weight 1300.67
_chemical_name_common
;
?
;
_chemical_name_systematic
; 
?
;
_space_group_IT_number 15
_symmetry_cell_setting monoclinic
_symmetry_space_group_name_Hall '-C 2yc'
_symmetry_space_group_name_H-M 'C 1 2/c 1'
_atom_sites_solution_hydrogens geom
_atom_sites_solution_primary direct
_atom_sites_solution_secondary difmap
_audit_creation_method SHELXL-97
_cell_angle_alpha 90.00
_cell_angle_beta 111.311(4)
_cell_angle_gamma 90.00
_cell_formula_units_Z 4
_cell_length_a 20.719(2)
_cell_length_b 10.6901(9)
_cell_length_c 23.859(2)
_cell_measurement_reflns_used 3296
_cell_measurement_temperature 100(2)
_cell_measurement_theta_max 27.86
_cell_measurement_theta_min 3.52
_cell_volume 4923.1(8)
_computing_cell_refinement 'Saint+ ver. 7.68A (Bruker AXS)'
_computing_data_collection 'APEX2 ver. 2010.3 (Bruker AXS)'
_computing_data_reduction 'Saint+ ver. 7.68A (Bruker AXS)'
_computing_molecular_graphics 'XP ver. 5.1 (Bruker AXS, 1998)'
_computing_publication_material 'SHELXL-97 (Sheldrick, 2008)'
_computing_structure_refinement 'SHELXL-97 (Sheldrick, 1997)'
_computing_structure_solution 'SHELXS-97 (Sheldrick, 1990)'
_diffrn_ambient_temperature 100(2)
_diffrn_detector_area_resol_mean 8.333
_diffrn_measured_fraction_theta_full 1.000
_diffrn_measured_fraction_theta_max 1.000
_diffrn_measurement_device_type 'Bruker X8-APEX II'
_diffrn_measurement_method '\f and \w scans'
_diffrn_radiation_monochromator 'multi-layer mirror'
_diffrn_radiation_source 'rotating anode'
_diffrn_radiation_type MoK\a
_diffrn_radiation_wavelength 0.71073
_diffrn_reflns_av_R_equivalents 0.0321
_diffrn_reflns_av_sigmaI/netI 0.0306
_diffrn_reflns_limit_h_max 25
_diffrn_reflns_limit_h_min -25
_diffrn_reflns_limit_k_max 13
_diffrn_reflns_limit_k_min -12
_diffrn_reflns_limit_l_max 29
_diffrn_reflns_limit_l_min -24
_diffrn_reflns_number 20613
_diffrn_reflns_theta_full 26.37
_diffrn_reflns_theta_max 26.37
_diffrn_reflns_theta_min 2.11
_exptl_absorpt_coefficient_mu 6.813
_exptl_absorpt_correction_T_max 0.7456
_exptl_absorpt_correction_T_min 0.5233
_exptl_absorpt_correction_type multi-scan
_exptl_absorpt_process_details 'Sadabs 2008/1 (Bruker 2008)'
_exptl_crystal_colour orange
_exptl_crystal_density_diffrn 1.755
_exptl_crystal_density_method 'not measured'
_exptl_crystal_description block
_exptl_crystal_F_000 2536
_exptl_crystal_size_max 0.14
_exptl_crystal_size_mid 0.13
_exptl_crystal_size_min 0.09
_refine_diff_density_max 1.359
_refine_diff_density_min -1.004
_refine_diff_density_rms 0.106
_refine_ls_extinction_method none
_refine_ls_goodness_of_fit_ref 1.009
_refine_ls_hydrogen_treatment constr
_refine_ls_matrix_type full
_refine_ls_number_parameters 227
_refine_ls_number_reflns 5044
_refine_ls_number_restraints 0
_refine_ls_restrained_S_all 1.009
_refine_ls_R_factor_all 0.0265
_refine_ls_R_factor_gt 0.0213
_refine_ls_shift/su_max 0.004
_refine_ls_shift/su_mean 0.000
_refine_ls_structure_factor_coef Fsqd
_refine_ls_weighting_details 'calc w=1/[\s^2^(Fo^2^)+(0.0134P)^2^+13.8384P] where P=(Fo^2^+2Fc^2^)/3'
_refine_ls_weighting_scheme calc
_refine_ls_wR_factor_gt 0.0417
_refine_ls_wR_factor_ref 0.0431
_reflns_number_gt 4510
_reflns_number_total 5044
_reflns_threshold_expression >2sigma(I)
_cod_data_source_file c4sc02948h2.cif
_cod_data_source_block 7
_cod_depositor_comments
;
The following automatic conversions were performed:

'_symmetry_cell_setting' value 'Monoclinic' changed to 'monoclinic'
according to
/usr/data/users/saulius/crontab/automatic-downloads/rss-feeds/RSC/lib/dictionaries/cif_core.dic
dictionary named 'cif_core.dic' version 2.4.2 from 2011-04-26.

Automatic conversion script
Id: cif_fix_values 2827 2014-09-09 07:05:25Z andrius 

 Adding full bibliography for 1518019--1518027.cif.
;
_cod_original_cell_volume 4923.2(8)
_cod_original_sg_symbol_H-M C2/c
_cod_database_code 1518022

loop_
_symmetry_equiv_pos_as_xyz
'x, y, z'
'-x, y, -z+1/2'
'x+1/2, y+1/2, z'
'-x+1/2, y+1/2, -z+1/2'
'-x, -y, -z'
'x, -y, z-1/2'
'-x+1/2, -y+1/2, -z'
'x+1/2, -y+1/2, z-1/2'

loop_
_atom_site_label
_atom_site_type_symbol
_atom_site_fract_x
_atom_site_fract_y
_atom_site_fract_z
_atom_site_U_iso_or_equiv
_atom_site_adp_type
_atom_site_occupancy
_atom_site_symmetry_multiplicity
_atom_site_calc_flag
_atom_site_refinement_flags
Pt1 Pt 0.0000 0.760310(15) 0.7500 0.00896(5) Uani 1 2 d S
Pb1 Pb 0.0000 1.000127(15) 0.7500 0.01600(5) Uani 1 2 d S
Al4 Al -0.11482(6) 1.15357(10) 0.84165(5) 0.0224(2) Uani 1 1 d .
P1 P 0.04518(4) 0.72676(7) 0.85323(4) 0.00979(16) Uani 1 1 d .
Cl1 Cl -0.12782(5) 0.99499(9) 0.78123(4) 0.0293(2) Uani 1 1 d .
Cl2 Cl -0.09385(7) 1.07808(10) 0.92904(5) 0.0458(3) Uani 1 1 d .
Cl3 Cl -0.20542(6) 1.26396(11) 0.81094(7) 0.0566(4) Uani 1 1 d .
Cl4 Cl -0.02577(5) 1.25271(8) 0.83894(4) 0.0284(2) Uani 1 1 d .
C11 C 0.08584(16) 0.5689(3) 0.86069(14) 0.0122(6) Uani 1 1 d .
H11A H 0.0489 0.5067 0.8581 0.015 Uiso 1 1 calc R
C12 C 0.14632(16) 0.5443(3) 0.92100(15) 0.0161(7) Uani 1 1 d .
H12A H 0.1829 0.6079 0.9268 0.019 Uiso 1 1 calc R
H12B H 0.1293 0.5520 0.9546 0.019 Uiso 1 1 calc R
C13 C 0.17697(18) 0.4132(3) 0.92179(15) 0.0192(7) Uani 1 1 d .
H13A H 0.2165 0.4007 0.9601 0.023 Uiso 1 1 calc R
H13B H 0.1414 0.3493 0.9193 0.023 Uiso 1 1 calc R
C14 C 0.20149(18) 0.3969(3) 0.86916(16) 0.0209(8) Uani 1 1 d .
H14A H 0.2380 0.4592 0.8722 0.025 Uiso 1 1 calc R
H14B H 0.2216 0.3124 0.8707 0.025 Uiso 1 1 calc R
C15 C 0.14090(19) 0.4140(3) 0.80965(16) 0.0214(8) Uani 1 1 d .
H15A H 0.1057 0.3486 0.8056 0.026 Uiso 1 1 calc R
H15B H 0.1575 0.4044 0.7759 0.026 Uiso 1 1 calc R
C16 C 0.10798(17) 0.5436(3) 0.80647(14) 0.0165(7) Uani 1 1 d .
H16A H 0.0669 0.5500 0.7688 0.020 Uiso 1 1 calc R
H16B H 0.1416 0.6083 0.8053 0.020 Uiso 1 1 calc R
C21 C -0.02199(15) 0.7205(3) 0.88663(14) 0.0110(6) Uani 1 1 d .
H21A H -0.0369 0.8089 0.8884 0.013 Uiso 1 1 calc R
C22 C -0.08724(16) 0.6494(3) 0.84712(15) 0.0158(7) Uani 1 1 d .
H22A H -0.1041 0.6846 0.8059 0.019 Uiso 1 1 calc R
H22B H -0.0757 0.5603 0.8446 0.019 Uiso 1 1 calc R
C23 C -0.14434(17) 0.6600(3) 0.87368(15) 0.0214(8) Uani 1 1 d .
H23A H -0.1595 0.7482 0.8719 0.026 Uiso 1 1 calc R
H23B H -0.1848 0.6091 0.8494 0.026 Uiso 1 1 calc R
C24 C -0.11831(18) 0.6148(4) 0.93913(16) 0.0243(8) Uani 1 1 d .
H24A H -0.1551 0.6275 0.9559 0.029 Uiso 1 1 calc R
H24B H -0.1082 0.5241 0.9403 0.029 Uiso 1 1 calc R
C25 C -0.05332(17) 0.6845(3) 0.97779(15) 0.0204(8) Uani 1 1 d .
H25A H -0.0369 0.6505 1.0192 0.024 Uiso 1 1 calc R
H25B H -0.0644 0.7741 0.9798 0.024 Uiso 1 1 calc R
C26 C 0.00400(16) 0.6716(3) 0.95194(14) 0.0155(7) Uani 1 1 d .
H26A H 0.0177 0.5827 0.9527 0.019 Uiso 1 1 calc R
H26B H 0.0452 0.7200 0.9768 0.019 Uiso 1 1 calc R
C31 C 0.11210(15) 0.8350(3) 0.90153(14) 0.0110(6) Uani 1 1 d .
H31A H 0.1345 0.7942 0.9417 0.013 Uiso 1 1 calc R
C32 C 0.07989(16) 0.9589(3) 0.91147(14) 0.0145(7) Uani 1 1 d .
H32A H 0.0503 0.9935 0.8720 0.017 Uiso 1 1 calc R
H32B H 0.0501 0.9424 0.9350 0.017 Uiso 1 1 calc R
C33 C 0.13481(17) 1.0557(3) 0.94465(15) 0.0175(7) Uani 1 1 d .
H33A H 0.1119 1.1363 0.9461 0.021 Uiso 1 1 calc R
H33B H 0.1595 1.0274 0.9865 0.021 Uiso 1 1 calc R
C34 C 0.18696(18) 1.0749(3) 0.91375(16) 0.0194(7) Uani 1 1 d .
H34A H 0.1629 1.1092 0.8729 0.023 Uiso 1 1 calc R
H34B H 0.2225 1.1361 0.9369 0.023 Uiso 1 1 calc R
C35 C 0.22176(16) 0.9521(3) 0.90936(15) 0.0183(7) Uani 1 1 d .
H35A H 0.2480 0.9202 0.9503 0.022 Uiso 1 1 calc R
H35B H 0.2550 0.9663 0.8889 0.022 Uiso 1 1 calc R
C36 C 0.16815(16) 0.8547(3) 0.87442(14) 0.0145(7) Uani 1 1 d .
H36A H 0.1918 0.7742 0.8746 0.017 Uiso 1 1 calc R
H36B H 0.1460 0.8823 0.8321 0.017 Uiso 1 1 calc R

loop_
_atom_site_aniso_label
_atom_site_aniso_U_11
_atom_site_aniso_U_22
_atom_site_aniso_U_33
_atom_site_aniso_U_23
_atom_site_aniso_U_13
_atom_site_aniso_U_12
Pt1 0.00853(9) 0.01059(9) 0.00743(8) 0.000 0.00251(6) 0.000
Pb1 0.02476(11) 0.01148(9) 0.01393(9) 0.000 0.00963(8) 0.000
Al4 0.0323(7) 0.0197(5) 0.0212(6) -0.0012(5) 0.0169(5) 0.0011(4)
P1 0.0087(4) 0.0119(4) 0.0086(4) -0.0006(3) 0.0030(3) -0.0010(3)
Cl1 0.0238(5) 0.0351(5) 0.0309(5) -0.0170(4) 0.0122(4) -0.0048(4)
Cl2 0.0735(8) 0.0455(6) 0.0213(5) -0.0011(5) 0.0209(5) -0.0214(6)
Cl3 0.0537(8) 0.0472(7) 0.0946(10) 0.0255(7) 0.0579(8) 0.0282(6)
Cl4 0.0343(5) 0.0233(5) 0.0294(5) -0.0009(4) 0.0139(4) -0.0054(4)
C11 0.0123(17) 0.0128(15) 0.0112(16) 0.0021(13) 0.0039(13) 0.0007(12)
C12 0.0149(18) 0.0170(17) 0.0144(17) 0.0015(14) 0.0031(14) 0.0014(13)
C13 0.0170(19) 0.0180(18) 0.0199(18) 0.0060(15) 0.0036(15) 0.0035(13)
C14 0.0203(19) 0.0169(18) 0.028(2) 0.0031(16) 0.0121(16) 0.0063(14)
C15 0.026(2) 0.0172(18) 0.024(2) -0.0016(15) 0.0129(16) 0.0017(14)
C16 0.0174(18) 0.0182(17) 0.0139(17) -0.0006(14) 0.0058(14) 0.0031(13)
C21 0.0104(16) 0.0117(15) 0.0114(16) 0.0002(13) 0.0045(12) -0.0010(12)
C22 0.0116(17) 0.0213(18) 0.0133(16) -0.0009(14) 0.0030(14) -0.0029(13)
C23 0.0118(18) 0.034(2) 0.0193(18) 0.0019(16) 0.0065(15) -0.0039(14)
C24 0.0179(19) 0.039(2) 0.0195(19) 0.0035(17) 0.0105(15) -0.0088(16)
C25 0.021(2) 0.030(2) 0.0143(17) 0.0007(16) 0.0108(15) -0.0040(15)
C26 0.0146(18) 0.0211(17) 0.0108(16) 0.0016(14) 0.0046(14) -0.0027(13)
C31 0.0091(16) 0.0141(15) 0.0081(15) -0.0011(13) 0.0011(12) -0.0022(12)
C32 0.0134(17) 0.0165(17) 0.0139(17) -0.0022(14) 0.0054(13) -0.0007(13)
C33 0.0215(19) 0.0153(17) 0.0153(17) -0.0034(14) 0.0063(14) -0.0023(14)
C34 0.022(2) 0.0166(17) 0.0167(18) -0.0023(15) 0.0041(15) -0.0081(14)
C35 0.0133(18) 0.0212(18) 0.0205(18) -0.0005(15) 0.0060(14) -0.0060(14)
C36 0.0148(18) 0.0171(17) 0.0122(16) -0.0009(14) 0.0055(14) -0.0029(13)

loop_
_atom_type_symbol
_atom_type_description
_atom_type_scat_dispersion_real
_atom_type_scat_dispersion_imag
_atom_type_scat_source
C C 0.0033 0.0016 'International Tables Vol C Tables 4.2.6.8 and 6.1.1.4'
H H 0.0000 0.0000 'International Tables Vol C Tables 4.2.6.8 and 6.1.1.4'
Al Al 0.0645 0.0514 'International Tables Vol C Tables 4.2.6.8 and 6.1.1.4'
P P 0.1023 0.0942 'International Tables Vol C Tables 4.2.6.8 and 6.1.1.4'
Cl Cl 0.1484 0.1585 'International Tables Vol C Tables 4.2.6.8 and 6.1.1.4'
Pt Pt -1.7033 8.3905 'International Tables Vol C Tables 4.2.6.8 and 6.1.1.4'
Pb Pb -3.3944 10.1111 'International Tables Vol C Tables 4.2.6.8 and 6.1.1.4'

loop_
_geom_angle_atom_site_label_1
_geom_angle_atom_site_label_2
_geom_angle_atom_site_label_3
_geom_angle
_geom_angle_site_symmetry_1
_geom_angle_site_symmetry_3
P1 Pt1 P1 162.23(4) 2_556 .
P1 Pt1 Pb1 98.88(2) 2_556 .
P1 Pt1 Pb1 98.88(2) . .
Pt1 Pb1 Cl1 88.952(18) . .
Pt1 Pb1 Cl1 88.953(18) . 2_556
Cl1 Pb1 Cl1 177.90(4) . 2_556
Cl3 Al4 Cl2 113.03(6) . .
Cl3 Al4 Cl4 112.27(6) . .
Cl2 Al4 Cl4 110.17(7) . .
Cl3 Al4 Cl1 108.97(7) . .
Cl2 Al4 Cl1 106.59(6) . .
Cl4 Al4 Cl1 105.37(5) . .
C21 P1 C31 105.46(14) . .
C21 P1 C11 108.20(14) . .
C31 P1 C11 107.22(14) . .
C21 P1 Pt1 112.84(10) . .
C31 P1 Pt1 119.04(10) . .
C11 P1 Pt1 103.59(10) . .
Al4 Cl1 Pb1 104.01(4) . .
C12 C11 C16 111.2(3) . .
C12 C11 P1 115.3(2) . .
C16 C11 P1 109.9(2) . .
C12 C11 H11A 106.7 . .
C16 C11 H11A 106.7 . .
P1 C11 H11A 106.7 . .
C13 C12 C11 111.0(3) . .
C13 C12 H12A 109.4 . .
C11 C12 H12A 109.4 . .
C13 C12 H12B 109.4 . .
C11 C12 H12B 109.4 . .
H12A C12 H12B 108.0 . .
C14 C13 C12 110.7(3) . .
C14 C13 H13A 109.5 . .
C12 C13 H13A 109.5 . .
C14 C13 H13B 109.5 . .
C12 C13 H13B 109.5 . .
H13A C13 H13B 108.1 . .
C15 C14 C13 110.2(3) . .
C15 C14 H14A 109.6 . .
C13 C14 H14A 109.6 . .
C15 C14 H14B 109.6 . .
C13 C14 H14B 109.6 . .
H14A C14 H14B 108.1 . .
C14 C15 C16 110.8(3) . .
C14 C15 H15A 109.5 . .
C16 C15 H15A 109.5 . .
C14 C15 H15B 109.5 . .
C16 C15 H15B 109.5 . .
H15A C15 H15B 108.1 . .
C15 C16 C11 112.3(3) . .
C15 C16 H16A 109.1 . .
C11 C16 H16A 109.1 . .
C15 C16 H16B 109.1 . .
C11 C16 H16B 109.1 . .
H16A C16 H16B 107.9 . .
C22 C21 C26 111.0(2) . .
C22 C21 P1 112.8(2) . .
C26 C21 P1 114.1(2) . .
C22 C21 H21A 106.1 . .
C26 C21 H21A 106.1 . .
P1 C21 H21A 106.1 . .
C23 C22 C21 110.4(3) . .
C23 C22 H22A 109.6 . .
C21 C22 H22A 109.6 . .
C23 C22 H22B 109.6 . .
C21 C22 H22B 109.6 . .
H22A C22 H22B 108.1 . .
C24 C23 C22 111.0(3) . .
C24 C23 H23A 109.4 . .
C22 C23 H23A 109.4 . .
C24 C23 H23B 109.4 . .
C22 C23 H23B 109.4 . .
H23A C23 H23B 108.0 . .
C25 C24 C23 111.7(3) . .
C25 C24 H24A 109.3 . .
C23 C24 H24A 109.3 . .
C25 C24 H24B 109.3 . .
C23 C24 H24B 109.3 . .
H24A C24 H24B 107.9 . .
C24 C25 C26 110.9(3) . .
C24 C25 H25A 109.5 . .
C26 C25 H25A 109.5 . .
C24 C25 H25B 109.5 . .
C26 C25 H25B 109.5 . .
H25A C25 H25B 108.0 . .
C25 C26 C21 109.8(3) . .
C25 C26 H26A 109.7 . .
C21 C26 H26A 109.7 . .
C25 C26 H26B 109.7 . .
C21 C26 H26B 109.7 . .
H26A C26 H26B 108.2 . .
C36 C31 C32 112.6(3) . .
C36 C31 P1 109.5(2) . .
C32 C31 P1 111.4(2) . .
C36 C31 H31A 107.7 . .
C32 C31 H31A 107.7 . .
P1 C31 H31A 107.7 . .
C33 C32 C31 112.3(3) . .
C33 C32 H32A 109.2 . .
C31 C32 H32A 109.2 . .
C33 C32 H32B 109.2 . .
C31 C32 H32B 109.2 . .
H32A C32 H32B 107.9 . .
C34 C33 C32 111.4(3) . .
C34 C33 H33A 109.3 . .
C32 C33 H33A 109.3 . .
C34 C33 H33B 109.3 . .
C32 C33 H33B 109.3 . .
H33A C33 H33B 108.0 . .
C35 C34 C33 110.7(3) . .
C35 C34 H34A 109.5 . .
C33 C34 H34A 109.5 . .
C35 C34 H34B 109.5 . .
C33 C34 H34B 109.5 . .
H34A C34 H34B 108.1 . .
C34 C35 C36 110.9(3) . .
C34 C35 H35A 109.5 . .
C36 C35 H35A 109.5 . .
C34 C35 H35B 109.5 . .
C36 C35 H35B 109.5 . .
H35A C35 H35B 108.0 . .
C35 C36 C31 112.0(2) . .
C35 C36 H36A 109.2 . .
C31 C36 H36A 109.2 . .
C35 C36 H36B 109.2 . .
C31 C36 H36B 109.2 . .
H36A C36 H36B 107.9 . .

loop_
_geom_bond_atom_site_label_1
_geom_bond_atom_site_label_2
_geom_bond_distance
_geom_bond_site_symmetry_2
Pt1 P1 2.3226(8) 2_556
Pt1 P1 2.3227(8) .
Pt1 Pb1 2.5637(3) .
Pb1 Cl1 3.0010(9) .
Pb1 Cl1 3.0010(9) 2_556
Al4 Cl3 2.1105(16) .
Al4 Cl2 2.1281(15) .
Al4 Cl4 2.1489(14) .
Al4 Cl1 2.1777(13) .
P1 C21 1.839(3) .
P1 C31 1.852(3) .
P1 C11 1.865(3) .
C11 C12 1.549(4) .
C11 C16 1.545(4) .
C11 H11A 1.0000 .
C12 C13 1.536(4) .
C12 H12A 0.9900 .
C12 H12B 0.9900 .
C13 C14 1.526(5) .
C13 H13A 0.9900 .
C13 H13B 0.9900 .
C14 C15 1.526(5) .
C14 H14A 0.9900 .
C14 H14B 0.9900 .
C15 C16 1.534(4) .
C15 H15A 0.9900 .
C15 H15B 0.9900 .
C16 H16A 0.9900 .
C16 H16B 0.9900 .
C21 C22 1.538(4) .
C21 C26 1.543(4) .
C21 H21A 1.0000 .
C22 C23 1.536(4) .
C22 H22A 0.9900 .
C22 H22B 0.9900 .
C23 C24 1.533(5) .
C23 H23A 0.9900 .
C23 H23B 0.9900 .
C24 C25 1.522(5) .
C24 H24A 0.9900 .
C24 H24B 0.9900 .
C25 C26 1.531(4) .
C25 H25A 0.9900 .
C25 H25B 0.9900 .
C26 H26A 0.9900 .
C26 H26B 0.9900 .
C31 C36 1.535(4) .
C31 C32 1.540(4) .
C31 H31A 1.0000 .
C32 C33 1.528(4) .
C32 H32A 0.9900 .
C32 H32B 0.9900 .
C33 C34 1.527(4) .
C33 H33A 0.9900 .
C33 H33B 0.9900 .
C34 C35 1.520(4) .
C34 H34A 0.9900 .
C34 H34B 0.9900 .
C35 C36 1.529(4) .
C35 H35A 0.9900 .
C35 H35B 0.9900 .
C36 H36A 0.9900 .
C36 H36B 0.9900 .

loop_
_geom_torsion_atom_site_label_1
_geom_torsion_atom_site_label_2
_geom_torsion_atom_site_label_3
_geom_torsion_atom_site_label_4
_geom_torsion
_geom_torsion_site_symmetry_1
_geom_torsion_site_symmetry_4
P1 Pt1 Pb1 Cl1 102.35(3) 2_556 .
P1 Pt1 Pb1 Cl1 -77.65(3) . .
P1 Pt1 Pb1 Cl1 -77.65(3) 2_556 2_556
P1 Pt1 Pb1 Cl1 102.35(3) . 2_556
P1 Pt1 P1 C21 -91.48(11) 2_556 .
Pb1 Pt1 P1 C21 88.53(11) . .
P1 Pt1 P1 C31 144.14(11) 2_556 .
Pb1 Pt1 P1 C31 -35.86(11) . .
P1 Pt1 P1 C11 25.29(10) 2_556 .
Pb1 Pt1 P1 C11 -154.71(10) . .
Cl3 Al4 Cl1 Pb1 129.11(5) . .
Cl2 Al4 Cl1 Pb1 -108.61(6) . .
Cl4 Al4 Cl1 Pb1 8.45(6) . .
Cl1 Pb1 Cl1 Al4 143.81(5) 2_556 .
C21 P1 C11 C12 -86.1(2) . .
C31 P1 C11 C12 27.2(3) . .
Pt1 P1 C11 C12 153.9(2) . .
C21 P1 C11 C16 147.3(2) . .
C31 P1 C11 C16 -99.4(2) . .
Pt1 P1 C11 C16 27.3(2) . .
C16 C11 C12 C13 -52.8(3) . .
P1 C11 C12 C13 -178.7(2) . .
C11 C12 C13 C14 57.2(4) . .
C12 C13 C14 C15 -60.0(4) . .
C13 C14 C15 C16 58.4(4) . .
C14 C15 C16 C11 -54.9(4) . .
C12 C11 C16 C15 52.0(4) . .
P1 C11 C16 C15 -179.2(2) . .
C31 P1 C21 C22 171.7(2) . .
C11 P1 C21 C22 -73.9(2) . .
Pt1 P1 C21 C22 40.1(2) . .
C31 P1 C21 C26 -60.5(3) . .
C11 P1 C21 C26 54.0(3) . .
Pt1 P1 C21 C26 167.97(19) . .
C26 C21 C22 C23 56.9(3) . .
P1 C21 C22 C23 -173.6(2) . .
C21 C22 C23 C24 -55.2(4) . .
C22 C23 C24 C25 55.5(4) . .
C23 C24 C25 C26 -56.7(4) . .
C24 C25 C26 C21 57.3(4) . .
C22 C21 C26 C25 -57.8(3) . .
P1 C21 C26 C25 173.4(2) . .
C21 P1 C31 C36 -175.6(2) . .
C11 P1 C31 C36 69.2(2) . .
Pt1 P1 C31 C36 -47.7(2) . .
C21 P1 C31 C32 -50.5(2) . .
C11 P1 C31 C32 -165.6(2) . .
Pt1 P1 C31 C32 77.4(2) . .
C36 C31 C32 C33 -49.6(3) . .
P1 C31 C32 C33 -173.0(2) . .
C31 C32 C33 C34 53.0(4) . .
C32 C33 C34 C35 -57.6(4) . .
C33 C34 C35 C36 58.6(4) . .
C34 C35 C36 C31 -55.2(4) . .
C32 C31 C36 C35 50.6(4) . .
P1 C31 C36 C35 175.1(2) . .
